data_1502317
loop_
_publ_author_name
'Medeiros, Matthew R.'
'Schaus, Scott E.'
'Porco, Jr, John A'

_publ_contact_author 'John A. Porco, Jr.'
_publ_section_title
;
 A cycloisomerization/Friedel-Crafts alkylation strategy for the synthesis
 of pyrano[3,4-b]indoles.
;
_journal_issue 15
_journal_name_full 'Organic letters'
_journal_page_first 4012
_journal_page_last 4015
_journal_paper_doi 10.1021/ol201532k
_journal_volume 13
_journal_year 2011
_chemical_absolute_configuration rmad
_chemical_formula_moiety 'C23 H25 N O5 S'
_chemical_formula_sum 'C23 H25 N O5 S'
_chemical_formula_weight 427.50
_chemical_name_systematic
; 
 ? 
;
_space_group_IT_number 4
_symmetry_cell_setting monoclinic
_symmetry_space_group_name_Hall 'P 2yb'
_symmetry_space_group_name_H-M 'P 1 21 1'
_atom_sites_solution_hydrogens geom
_atom_sites_solution_primary direct
_atom_sites_solution_secondary difmap
_audit_creation_method SHELXL-97
_audit_update_record
;
2010-09-14 # Formatted by publCIF
;
_cell_angle_alpha 90.00
_cell_angle_beta 116.6900(10)
_cell_angle_gamma 90.00
_cell_formula_units_Z 2
_cell_length_a 13.8192(6)
_cell_length_b 5.6930(2)
_cell_length_c 14.7334(6)
_cell_measurement_reflns_used 9896
_cell_measurement_temperature 100(2)
_cell_measurement_theta_max 132.424
_cell_measurement_theta_min 7.292
_cell_volume 1035.61(7)
_computing_cell_refinement 'SAINT (Bruker, 2006)'
_computing_data_collection 'APEX2 (Bruker, 2006)'
_computing_data_reduction 'SAINT (Bruker, 2006)'
_computing_molecular_graphics 'OLEX2 (Dolmanov, et al. 2009)'
_computing_structure_refinement 'SHELXL-97 (Sheldrick, 1997)'
_computing_structure_solution 'SHELXS-97 (Sheldrick, 1990)'
_diffrn_ambient_temperature 100(2)
_diffrn_measured_fraction_theta_full 0.988
_diffrn_measured_fraction_theta_max 0.988
_diffrn_measurement_device_type 'Bruker Proteum-R'
_diffrn_measurement_method '\w & \f scans'
_diffrn_radiation_monochromator graphite
_diffrn_radiation_source 'rotating anode'
_diffrn_radiation_type CuK\a
_diffrn_radiation_wavelength 1.54178
_diffrn_reflns_av_R_equivalents 0.0283
_diffrn_reflns_av_sigmaI/netI 0.0225
_diffrn_reflns_limit_h_max 16
_diffrn_reflns_limit_h_min -16
_diffrn_reflns_limit_k_max 6
_diffrn_reflns_limit_k_min -6
_diffrn_reflns_limit_l_max 17
_diffrn_reflns_limit_l_min -16
_diffrn_reflns_number 16746
_diffrn_reflns_theta_full 66.37
_diffrn_reflns_theta_max 66.37
_diffrn_reflns_theta_min 3.65
_diffrn_standards_decay_% 0
_diffrn_standards_interval_count 0
_diffrn_standards_interval_time 0
_diffrn_standards_number 0
_exptl_absorpt_coefficient_mu 1.689
_exptl_absorpt_correction_T_max 0.7528
_exptl_absorpt_correction_T_min 0.6724
_exptl_absorpt_correction_type multi-scan
_exptl_absorpt_process_details 'SADABS (Sheldrick, 1997)'
_exptl_crystal_colour colorless
_exptl_crystal_density_diffrn 1.371
_exptl_crystal_density_method 'not measured'
_exptl_crystal_description block
_exptl_crystal_F_000 452
_exptl_crystal_size_max 0.130
_exptl_crystal_size_mid 0.065
_exptl_crystal_size_min 0.059
_refine_diff_density_max 0.243
_refine_diff_density_min -0.265
_refine_diff_density_rms 0.033
_refine_ls_abs_structure_details 'Flack H D (1983), Acta Cryst. A39, 876-881'
_refine_ls_abs_structure_Flack 0.004(11)
_refine_ls_extinction_method none
_refine_ls_goodness_of_fit_ref 1.053
_refine_ls_hydrogen_treatment constr
_refine_ls_matrix_type full
_refine_ls_number_parameters 274
_refine_ls_number_reflns 3572
_refine_ls_number_restraints 1
_refine_ls_restrained_S_all 1.053
_refine_ls_R_factor_all 0.0235
_refine_ls_R_factor_gt 0.0234
_refine_ls_shift/su_max 0.000
_refine_ls_shift/su_mean 0.000
_refine_ls_structure_factor_coef Fsqd
_refine_ls_weighting_details 'calc w=1/[\s^2^(Fo^2^)+(0.0317P)^2^+0.2967P] where P=(Fo^2^+2Fc^2^)/3'
_refine_ls_weighting_scheme calc
_refine_ls_wR_factor_gt 0.0609
_refine_ls_wR_factor_ref 0.0611
_reflns_number_gt 3562
_reflns_number_total 3572
_reflns_threshold_expression >2sigma(I)
_cod_data_source_file ol201532k_si_003.cif
_cod_data_source_block CMLD_SI_08
_cod_database_code 1502317
_publcif_info_exptl_table_max_cols 6

loop_
_symmetry_equiv_pos_as_xyz
'x, y, z'
'-x, y+1/2, -z'

loop_
_atom_site_label
_atom_site_type_symbol
_atom_site_fract_x
_atom_site_fract_y
_atom_site_fract_z
_atom_site_U_iso_or_equiv
_atom_site_adp_type
_atom_site_occupancy
_atom_site_symmetry_multiplicity
_atom_site_calc_flag
_atom_site_refinement_flags
S1 S 0.17459(2) 0.24769(6) 0.15158(2) 0.01629(9) Uani 1 1 d .
O1 O 0.13941(8) 0.2486(2) 0.22863(8) 0.0248(2) Uani 1 1 d .
O2 O 0.16673(8) 0.45759(19) 0.09548(8) 0.0222(2) Uani 1 1 d .
O3 O 0.46624(7) 0.42950(18) 0.08560(7) 0.0159(2) Uani 1 1 d .
O4 O 0.64675(7) 0.75804(19) 0.12161(7) 0.0183(2) Uani 1 1 d .
H4 H 0.5955 0.7745 0.0630 0.028 Uiso 1 1 calc R
O5 O 0.76239(8) 0.3855(2) 0.06642(8) 0.0234(2) Uani 1 1 d .
N1 N 0.30441(9) 0.1713(2) 0.20531(9) 0.0172(3) Uani 1 1 d .
C15 C 0.38656(10) 0.2609(3) 0.18291(10) 0.0152(3) Uani 1 1 d .
C16 C 0.48133(11) 0.1540(3) 0.24229(10) 0.0144(3) Uani 1 1 d .
C9 C 0.58655(10) 0.2208(3) 0.24120(10) 0.0145(3) Uani 1 1 d .
H9 H 0.6088 0.0934 0.2077 0.017 Uiso 1 1 calc R
C8 C 0.67496(10) 0.2592(3) 0.34777(10) 0.0158(3) Uani 1 1 d .
H8 H 0.6644 0.3788 0.3874 0.019 Uiso 1 1 calc R
C7 C 0.76626(11) 0.1371(3) 0.38954(10) 0.0164(3) Uani 1 1 d .
H7 H 0.7752 0.0182 0.3487 0.020 Uiso 1 1 calc R
C4 C 0.85536(11) 0.1662(3) 0.49259(10) 0.0165(3) Uani 1 1 d .
C3 C 0.86504(11) 0.3624(3) 0.55351(11) 0.0196(3) Uani 1 1 d .
H3 H 0.8119 0.4828 0.5288 0.024 Uiso 1 1 calc R
C2 C 0.95173(12) 0.3824(3) 0.64966(11) 0.0224(3) Uani 1 1 d .
H2 H 0.9573 0.5159 0.6904 0.027 Uiso 1 1 calc R
C1 C 1.03035(12) 0.2080(3) 0.68646(11) 0.0222(3) Uani 1 1 d .
H1 H 1.0894 0.2215 0.7523 0.027 Uiso 1 1 calc R
C14 C 0.37257(11) 0.4394(3) 0.10337(11) 0.0170(3) Uani 1 1 d .
H14A H 0.3066 0.4045 0.0399 0.020 Uiso 1 1 calc R
H14B H 0.3651 0.5982 0.1268 0.020 Uiso 1 1 calc R
C10 C 0.56521(11) 0.4488(3) 0.17850(10) 0.0147(3) Uani 1 1 d .
H10 H 0.5564 0.5797 0.2194 0.018 Uiso 1 1 calc R
C11 C 0.65529(11) 0.5168(3) 0.15064(10) 0.0151(3) Uani 1 1 d .
H11 H 0.7254 0.4984 0.2134 0.018 Uiso 1 1 calc R
C12 C 0.66126(11) 0.3592(3) 0.06933(11) 0.0178(3) Uani 1 1 d .
H12A H 0.6519 0.1933 0.0838 0.021 Uiso 1 1 calc R
H12B H 0.6016 0.4001 0.0022 0.021 Uiso 1 1 calc R
C13 C 0.84122(12) 0.2213(3) 0.13055(11) 0.0256(3) Uani 1 1 d .
H13A H 0.8397 0.2144 0.1964 0.038 Uiso 1 1 calc R
H13C H 0.9133 0.2710 0.1406 0.038 Uiso 1 1 calc R
H13B H 0.8249 0.0656 0.0988 0.038 Uiso 1 1 calc R
C17 C 0.46136(11) -0.0196(2) 0.30356(10) 0.0146(3) Uani 1 1 d .
C22 C 0.35069(11) -0.0078(3) 0.27888(10) 0.0168(3) Uani 1 1 d .
C21 C 0.30227(12) -0.1604(3) 0.32025(11) 0.0204(3) Uani 1 1 d .
H21 H 0.2272 -0.1505 0.3024 0.024 Uiso 1 1 calc R
C20 C 0.36800(12) -0.3271(3) 0.38851(11) 0.0213(3) Uani 1 1 d .
H20 H 0.3373 -0.4353 0.4174 0.026 Uiso 1 1 calc R
C19 C 0.47947(12) -0.3393(3) 0.41596(11) 0.0192(3) Uani 1 1 d .
H19 H 0.5230 -0.4541 0.4636 0.023 Uiso 1 1 calc R
C18 C 0.52617(11) -0.1862(3) 0.37436(10) 0.0167(3) Uani 1 1 d .
H18 H 0.6016 -0.1942 0.3937 0.020 Uiso 1 1 calc R
C5 C 0.93542(12) -0.0068(3) 0.53062(11) 0.0187(3) Uani 1 1 d .
H5 H 0.9305 -0.1407 0.4903 0.022 Uiso 1 1 calc R
C6 C 1.02197(12) 0.0146(3) 0.62651(11) 0.0222(3) Uani 1 1 d .
H6 H 1.0759 -0.1044 0.6512 0.027 Uiso 1 1 calc R
C23 C 0.11045(13) 0.0188(3) 0.06637(12) 0.0261(4) Uani 1 1 d .
H23A H 0.0322 0.0473 0.0320 0.039 Uiso 1 1 calc R
H23C H 0.1249 -0.1302 0.1035 0.039 Uiso 1 1 calc R
H23B H 0.1383 0.0109 0.0159 0.039 Uiso 1 1 calc R

loop_
_atom_site_aniso_label
_atom_site_aniso_U_11
_atom_site_aniso_U_22
_atom_site_aniso_U_33
_atom_site_aniso_U_23
_atom_site_aniso_U_13
_atom_site_aniso_U_12
S1 0.01229(15) 0.01592(16) 0.02114(16) 0.00052(14) 0.00793(12) 0.00108(14)
O1 0.0216(5) 0.0278(5) 0.0307(5) 0.0020(5) 0.0167(4) 0.0035(5)
O2 0.0169(5) 0.0210(6) 0.0282(5) 0.0048(4) 0.0096(4) 0.0027(4)
O3 0.0122(5) 0.0205(5) 0.0147(5) 0.0022(4) 0.0058(4) 0.0008(4)
O4 0.0217(5) 0.0135(5) 0.0190(5) 0.0021(5) 0.0085(4) -0.0009(5)
O5 0.0201(5) 0.0272(6) 0.0282(6) 0.0056(5) 0.0157(5) 0.0042(5)
N1 0.0135(6) 0.0204(6) 0.0179(6) 0.0048(5) 0.0072(5) 0.0018(5)
C15 0.0142(6) 0.0162(6) 0.0159(6) -0.0014(6) 0.0074(5) -0.0005(6)
C16 0.0149(6) 0.0149(6) 0.0136(6) -0.0019(6) 0.0065(5) -0.0019(5)
C9 0.0130(6) 0.0154(8) 0.0158(6) 0.0012(6) 0.0071(5) 0.0012(6)
C8 0.0159(6) 0.0163(6) 0.0163(6) 0.0005(6) 0.0083(5) 0.0002(6)
C7 0.0175(7) 0.0162(7) 0.0167(7) -0.0012(6) 0.0088(6) -0.0014(6)
C4 0.0146(6) 0.0193(7) 0.0171(7) 0.0011(6) 0.0085(6) -0.0015(6)
C3 0.0152(7) 0.0215(7) 0.0224(7) 0.0009(6) 0.0086(6) 0.0032(6)
C2 0.0217(7) 0.0262(9) 0.0205(7) -0.0054(6) 0.0105(6) -0.0015(7)
C1 0.0179(7) 0.0310(10) 0.0153(6) 0.0016(6) 0.0053(5) 0.0002(7)
C14 0.0128(6) 0.0203(7) 0.0185(7) 0.0036(6) 0.0075(6) 0.0024(6)
C10 0.0144(7) 0.0150(7) 0.0136(6) -0.0002(6) 0.0054(5) 0.0010(6)
C11 0.0148(6) 0.0133(7) 0.0165(7) 0.0006(5) 0.0064(5) -0.0009(5)
C12 0.0177(7) 0.0185(7) 0.0197(7) -0.0003(6) 0.0105(6) -0.0001(6)
C13 0.0224(7) 0.0292(9) 0.0228(7) -0.0014(7) 0.0080(6) 0.0064(7)
C17 0.0172(7) 0.0141(7) 0.0127(6) -0.0022(5) 0.0068(5) -0.0010(6)
C22 0.0180(7) 0.0170(7) 0.0150(6) 0.0007(6) 0.0071(5) 0.0008(6)
C21 0.0176(7) 0.0241(8) 0.0215(7) 0.0005(6) 0.0105(6) -0.0024(6)
C20 0.0272(8) 0.0190(7) 0.0213(7) 0.0022(6) 0.0140(6) -0.0033(6)
C19 0.0237(7) 0.0167(7) 0.0167(7) 0.0022(6) 0.0087(6) 0.0024(6)
C18 0.0178(6) 0.0164(7) 0.0158(6) -0.0005(5) 0.0072(5) 0.0024(5)
C5 0.0199(7) 0.0182(7) 0.0188(7) 0.0011(6) 0.0092(6) 0.0012(6)
C6 0.0196(7) 0.0247(8) 0.0206(7) 0.0045(7) 0.0075(6) 0.0053(6)
C23 0.0186(8) 0.0226(8) 0.0311(8) -0.0064(7) 0.0059(6) -0.0011(7)

loop_
_atom_type_symbol
_atom_type_description
_atom_type_scat_dispersion_real
_atom_type_scat_dispersion_imag
_atom_type_scat_source
C C 0.0181 0.0091 'International Tables Vol C Tables 4.2.6.8 and 6.1.1.4'
H H 0.0000 0.0000 'International Tables Vol C Tables 4.2.6.8 and 6.1.1.4'
N N 0.0311 0.0180 'International Tables Vol C Tables 4.2.6.8 and 6.1.1.4'
O O 0.0492 0.0322 'International Tables Vol C Tables 4.2.6.8 and 6.1.1.4'
S S 0.3331 0.5567 'International Tables Vol C Tables 4.2.6.8 and 6.1.1.4'

loop_
_geom_angle_atom_site_label_1
_geom_angle_atom_site_label_2
_geom_angle_atom_site_label_3
_geom_angle
O1 S1 O2 119.62(7)
O1 S1 N1 107.70(6)
O2 S1 N1 106.26(6)
O1 S1 C23 109.34(8)
O2 S1 C23 108.99(7)
N1 S1 C23 103.74(7)
C14 O3 C10 111.94(10)
C11 O4 H4 109.5
C13 O5 C12 112.31(11)
C15 N1 C22 107.77(11)
C15 N1 S1 127.12(10)
C22 N1 S1 125.03(10)
C16 C15 N1 109.47(12)
C16 C15 C14 124.07(12)
N1 C15 C14 126.42(12)
C15 C16 C17 108.13(12)
C15 C16 C9 122.56(13)
C17 C16 C9 129.30(12)
C16 C9 C8 111.01(10)
C16 C9 C10 106.99(11)
C8 C9 C10 110.37(12)
C16 C9 H9 109.5
C8 C9 H9 109.5
C10 C9 H9 109.5
C7 C8 C9 124.28(13)
C7 C8 H8 117.9
C9 C8 H8 117.9
C8 C7 C4 126.90(13)
C8 C7 H7 116.5
C4 C7 H7 116.5
C5 C4 C3 118.32(13)
C5 C4 C7 118.64(13)
C3 C4 C7 123.02(13)
C2 C3 C4 120.61(14)
C2 C3 H3 119.7
C4 C3 H3 119.7
C3 C2 C1 120.28(14)
C3 C2 H2 119.9
C1 C2 H2 119.9
C6 C1 C2 119.54(13)
C6 C1 H1 120.2
C2 C1 H1 120.2
O3 C14 C15 107.88(11)
O3 C14 H14A 110.1
C15 C14 H14A 110.1
O3 C14 H14B 110.1
C15 C14 H14B 110.1
H14A C14 H14B 108.4
O3 C10 C11 107.76(11)
O3 C10 C9 110.45(11)
C11 C10 C9 114.52(11)
O3 C10 H10 108.0
C11 C10 H10 108.0
C9 C10 H10 108.0
O4 C11 C10 110.92(11)
O4 C11 C12 110.86(11)
C10 C11 C12 113.58(12)
O4 C11 H11 107.0
C10 C11 H11 107.0
C12 C11 H11 107.0
O5 C12 C11 111.17(12)
O5 C12 H12A 109.4
C11 C12 H12A 109.4
O5 C12 H12B 109.4
C11 C12 H12B 109.4
H12A C12 H12B 108.0
O5 C13 H13A 109.5
O5 C13 H13C 109.5
H13A C13 H13C 109.5
O5 C13 H13B 109.5
H13A C13 H13B 109.5
H13C C13 H13B 109.5
C18 C17 C22 118.92(13)
C18 C17 C16 133.80(13)
C22 C17 C16 107.25(12)
C21 C22 C17 122.53(13)
C21 C22 N1 130.10(13)
C17 C22 N1 107.31(12)
C20 C21 C22 117.26(13)
C20 C21 H21 121.4
C22 C21 H21 121.4
C21 C20 C19 121.25(14)
C21 C20 H20 119.4
C19 C20 H20 119.4
C18 C19 C20 120.70(14)
C18 C19 H19 119.6
C20 C19 H19 119.6
C19 C18 C17 119.31(13)
C19 C18 H18 120.3
C17 C18 H18 120.3
C6 C5 C4 120.81(14)
C6 C5 H5 119.6
C4 C5 H5 119.6
C1 C6 C5 120.45(14)
C1 C6 H6 119.8
C5 C6 H6 119.8
S1 C23 H23A 109.5
S1 C23 H23C 109.5
H23A C23 H23C 109.5
S1 C23 H23B 109.5
H23A C23 H23B 109.5
H23C C23 H23B 109.5

loop_
_geom_bond_atom_site_label_1
_geom_bond_atom_site_label_2
_geom_bond_distance
S1 O1 1.4216(10)
S1 O2 1.4290(11)
S1 N1 1.6608(12)
S1 C23 1.7496(16)
O3 C14 1.4324(17)
O3 C10 1.4403(16)
O4 C11 1.4276(18)
O4 H4 0.8400
O5 C13 1.4242(19)
O5 C12 1.4251(16)
N1 C15 1.4124(18)
N1 C22 1.4144(19)
C15 C16 1.350(2)
C15 C14 1.496(2)
C16 C17 1.446(2)
C16 C9 1.5100(18)
C9 C8 1.5109(18)
C9 C10 1.5430(19)
C9 H9 1.0000
C8 C7 1.325(2)
C8 H8 0.9500
C7 C4 1.4729(19)
C7 H7 0.9500
C4 C5 1.397(2)
C4 C3 1.401(2)
C3 C2 1.389(2)
C3 H3 0.9500
C2 C1 1.389(2)
C2 H2 0.9500
C1 C6 1.384(2)
C1 H1 0.9500
C14 H14A 0.9900
C14 H14B 0.9900
C10 C11 1.5254(19)
C10 H10 1.0000
C11 C12 1.5279(19)
C11 H11 1.0000
C12 H12A 0.9900
C12 H12B 0.9900
C13 H13A 0.9800
C13 H13C 0.9800
C13 H13B 0.9800
C17 C18 1.397(2)
C17 C22 1.406(2)
C22 C21 1.393(2)
C21 C20 1.384(2)
C21 H21 0.9500
C20 C19 1.408(2)
C20 H20 0.9500
C19 C18 1.381(2)
C19 H19 0.9500
C18 H18 0.9500
C5 C6 1.387(2)
C5 H5 0.9500
C6 H6 0.9500
C23 H23A 0.9800
C23 H23C 0.9800
C23 H23B 0.9800

loop_
_publcif_info_datablock.id
_publcif_info_datablock.publ_exptl
_publcif_info_datablock.publ_geom
_publcif_info_datablock.structure
CMLD_SI-08 y y y
